data_4083938
loop_
_publ_author_name
'Mathur, Pradeep'
'Rai, Dhirendra K.'
'Joshi, Raj K.'
'Jha, Badrinath'
'Mobin, Shaikh M.'

_publ_section_title
;
 Synthesis of Novel Allene-Coordinated, Phosphido-Bridged Ru2Pt Clusters
 Involving Enyne to Allene Transformation
;
_journal_issue 14
_journal_name_full Organometallics
_journal_page_first 3857
_journal_paper_doi 10.1021/om500561b
_journal_volume 33
_journal_year 2014
_chemical_formula_sum 'C47 H28 Fe2 O7 Ru2'
_chemical_formula_weight 1018.53
_chemical_name_systematic
;
 ?
;
_space_group_IT_number 14
_symmetry_cell_setting monoclinic
_symmetry_space_group_name_Hall '-P 2yn'
_symmetry_space_group_name_H-M 'P 1 21/n 1'
_atom_sites_solution_hydrogens geom
_atom_sites_solution_primary direct
_atom_sites_solution_secondary difmap
_audit_creation_method SHELXL-97
_cell_angle_alpha 90.00
_cell_angle_beta 99.102(14)
_cell_angle_gamma 90.00
_cell_formula_units_Z 4
_cell_length_a 14.0567(18)
_cell_length_b 10.4381(12)
_cell_length_c 28.404(5)
_cell_measurement_reflns_used 3629
_cell_measurement_temperature 150(2)
_cell_measurement_theta_max 32.7346
_cell_measurement_theta_min 3.3611
_cell_volume 4115.1(10)
_computing_cell_refinement 'CrysAlis RED, Oxford Diffraction Ltd.,'
_computing_data_collection 'CrysAlis CCD, Oxford Diffraction Ltd.,'
_computing_data_reduction 'CrysAlis RED, Oxford Diffraction Ltd.,'
_computing_molecular_graphics Ortep3
_computing_publication_material Shelx97
_computing_structure_refinement 'SHELXL-97 (Sheldrick, 1997)'
_computing_structure_solution 'SHELXS-97 (Sheldrick, 1997)'
_diffrn_ambient_temperature 150(2)
_diffrn_detector_area_resol_mean 15.9948
_diffrn_measured_fraction_theta_full 0.998
_diffrn_measured_fraction_theta_max 0.998
_diffrn_measurement_device_type 'OXFORD DIFFRACTION XCALIBUR-S'
_diffrn_measurement_method \w/q-scan
_diffrn_radiation_monochromator graphite
_diffrn_radiation_source 'Enhance (Mo) X-ray Source'
_diffrn_radiation_type MoK\a
_diffrn_radiation_wavelength 0.71073
_diffrn_reflns_av_R_equivalents 0.1310
_diffrn_reflns_av_sigmaI/netI 0.1818
_diffrn_reflns_limit_h_max 10
_diffrn_reflns_limit_h_min -16
_diffrn_reflns_limit_k_max 12
_diffrn_reflns_limit_k_min -12
_diffrn_reflns_limit_l_max 33
_diffrn_reflns_limit_l_min -33
_diffrn_reflns_number 31473
_diffrn_reflns_theta_full 25.00
_diffrn_reflns_theta_max 25.00
_diffrn_reflns_theta_min 3.42
_exptl_absorpt_coefficient_mu 1.462
_exptl_absorpt_correction_T_max 0.7787
_exptl_absorpt_correction_T_min 0.6849
_exptl_absorpt_correction_type multi-scan
_exptl_absorpt_process_details
;
CrysAlis RED, Oxford Diffraction Ltd.,
Version 1.171.32.15 (release 10-01-2008 CrysAlis171 .NET)
(compiled Jan 10 2008,16:37:18)
Empirical absorption correction using spherical harmonics,
 implemented in SCALE3 ABSPACK scaling algorithm.
;
_exptl_crystal_colour orange
_exptl_crystal_density_diffrn 1.644
_exptl_crystal_density_method 'not measured'
_exptl_crystal_description thin-plate
_exptl_crystal_F_000 2024
_exptl_crystal_size_max 0.28
_exptl_crystal_size_mid 0.23
_exptl_crystal_size_min 0.18
_refine_diff_density_max 0.466
_refine_diff_density_min -0.419
_refine_diff_density_rms 0.080
_refine_ls_extinction_method none
_refine_ls_goodness_of_fit_ref 0.701
_refine_ls_hydrogen_treatment riding
_refine_ls_matrix_type full
_refine_ls_number_parameters 523
_refine_ls_number_reflns 7227
_refine_ls_number_restraints 0
_refine_ls_restrained_S_all 0.701
_refine_ls_R_factor_all 0.1220
_refine_ls_R_factor_gt 0.0452
_refine_ls_shift/su_max 0.000
_refine_ls_shift/su_mean 0.000
_refine_ls_structure_factor_coef Fsqd
_refine_ls_weighting_details 'calc w=1/[\s^2^(Fo^2^)+(0.0122P)^2^+0.0000P] where P=(Fo^2^+2Fc^2^)/3'
_refine_ls_weighting_scheme calc
_refine_ls_wR_factor_gt 0.0549
_refine_ls_wR_factor_ref 0.0637
_reflns_number_gt 3304
_reflns_number_total 7227
_reflns_threshold_expression >2sigma(I)
_cod_data_source_file om500561b_si_002.cif
_cod_data_source_block 6
_cod_depositor_comments
;
The following automatic conversions were performed:

'_symmetry_cell_setting' value 'Monoclinic' changed to 'monoclinic'
according to
/usr/data/users/saulius/crontab/automatic-downloads/rss-feeds/ACS/lib/dictionaries/cif_core.dic
dictionary named 'cif_core.dic' version 2.4.2 from 2011-04-26.

Automatic conversion script
Id: cif_fix_values 2281 2013-09-26 08:29:07Z andrius 

 Adding full bibliography for 4083933--4083941.cif.
;
_cod_original_cell_volume 4115.2(11)
_cod_original_sg_symbol_H-M 'P 21/n'
_cod_database_code 4083938

loop_
_symmetry_equiv_pos_as_xyz
'x, y, z'
'-x+1/2, y+1/2, -z+1/2'
'-x, -y, -z'
'x-1/2, -y-1/2, z-1/2'

loop_
_atom_site_label
_atom_site_type_symbol
_atom_site_fract_x
_atom_site_fract_y
_atom_site_fract_z
_atom_site_U_iso_or_equiv
_atom_site_adp_type
_atom_site_occupancy
_atom_site_symmetry_multiplicity
_atom_site_calc_flag
_atom_site_refinement_flags
Ru1 Ru 0.44633(3) 0.36330(4) 0.15943(2) 0.04084(15) Uani 1 1 d .
Ru2 Ru 0.30784(3) 0.23271(4) 0.196061(19) 0.04165(15) Uani 1 1 d .
Fe1 Fe 0.19849(6) 0.53527(8) 0.04996(3) 0.0519(3) Uani 1 1 d .
Fe2 Fe 0.56949(6) -0.06720(7) 0.09645(3) 0.0518(3) Uani 1 1 d .
O1 O 0.3265(3) 0.0888(4) 0.06278(16) 0.0665(14) Uani 1 1 d .
O2 O 0.4146(3) 0.6024(4) 0.21568(17) 0.0805(16) Uani 1 1 d .
O3 O 0.5161(4) 0.4547(4) 0.0694(2) 0.0862(18) Uani 1 1 d .
O4 O 0.6457(3) 0.3517(5) 0.2238(2) 0.105(2) Uani 1 1 d .
O5 O 0.4064(3) 0.2366(4) 0.29910(17) 0.0793(15) Uani 1 1 d .
O6 O 0.2010(4) -0.0195(5) 0.1946(2) 0.118(2) Uani 1 1 d .
O7 O 0.1412(4) 0.4012(5) 0.21936(19) 0.0975(19) Uani 1 1 d .
C1 C 0.3466(4) 0.1516(5) 0.0984(2) 0.0380(16) Uani 1 1 d .
C2 C 0.4265(4) 0.5144(6) 0.1927(2) 0.0515(19) Uani 1 1 d .
C3 C 0.4917(5) 0.4234(6) 0.1038(3) 0.055(2) Uani 1 1 d .
C4 C 0.5738(5) 0.3530(6) 0.1986(3) 0.066(2) Uani 1 1 d .
C5 C 0.3681(4) 0.2362(6) 0.2600(2) 0.0527(18) Uani 1 1 d .
C6 C 0.2406(5) 0.0768(6) 0.1971(2) 0.066(2) Uani 1 1 d .
C7 C 0.2014(5) 0.3379(6) 0.2107(3) 0.062(2) Uani 1 1 d .
C8 C 0.3020(4) 0.3570(5) 0.12940(19) 0.0401(15) Uani 1 1 d .
C9 C 0.2684(4) 0.2310(5) 0.1169(2) 0.0387(16) Uani 1 1 d .
C10 C 0.1716(5) 0.1897(5) 0.0987(2) 0.0419(17) Uani 1 1 d .
C11 C 0.0965(4) 0.1373(5) 0.0858(2) 0.0460(17) Uani 1 1 d .
C12 C 0.4411(4) 0.1576(5) 0.1286(2) 0.0365(16) Uani 1 1 d .
C13 C 0.4329(4) 0.1565(5) 0.1771(2) 0.0393(16) Uani 1 1 d .
C14 C 0.5007(4) 0.0919(5) 0.2131(2) 0.0437(17) Uani 1 1 d .
C15 C 0.5453(4) 0.0359(6) 0.2458(3) 0.0514(18) Uani 1 1 d .
C16 C 0.2379(4) 0.4709(5) 0.1173(2) 0.0428(16) Uani 1 1 d .
C17 C 0.1361(4) 0.4756(5) 0.1047(2) 0.0524(18) Uani 1 1 d .
H17 H 0.0933 0.4050 0.1038 0.063 Uiso 1 1 calc R
C18 C 0.1101(5) 0.6032(6) 0.0937(2) 0.062(2) Uani 1 1 d .
H18 H 0.0462 0.6336 0.0844 0.074 Uiso 1 1 calc R
C19 C 0.1922(5) 0.6776(6) 0.0987(2) 0.064(2) Uani 1 1 d .
H19 H 0.1944 0.7675 0.0938 0.077 Uiso 1 1 calc R
C20 C 0.2711(5) 0.5981(5) 0.1119(2) 0.0522(18) Uani 1 1 d .
H20 H 0.3366 0.6244 0.1166 0.063 Uiso 1 1 calc R
C21 C 0.2527(6) 0.4137(6) 0.0056(2) 0.065(2) Uani 1 1 d .
H21 H 0.2890 0.3388 0.0152 0.078 Uiso 1 1 calc R
C22 C 0.1521(6) 0.4199(7) -0.0069(2) 0.067(2) Uani 1 1 d .
H22 H 0.1082 0.3506 -0.0076 0.081 Uiso 1 1 calc R
C23 C 0.1292(5) 0.5470(7) -0.0180(2) 0.067(2) Uani 1 1 d .
H23 H 0.0661 0.5797 -0.0277 0.081 Uiso 1 1 calc R
C24 C 0.2135(6) 0.6186(7) -0.0128(2) 0.070(2) Uani 1 1 d .
H24 H 0.2176 0.7082 -0.0181 0.085 Uiso 1 1 calc R
C25 C 0.2907(5) 0.5372(7) 0.0014(2) 0.066(2) Uani 1 1 d .
H25 H 0.3569 0.5605 0.0073 0.079 Uiso 1 1 calc R
C26 C 0.0091(4) 0.0667(6) 0.0708(2) 0.0447(17) Uani 1 1 d .
C27 C -0.0073(4) -0.0416(6) 0.0957(3) 0.063(2) Uani 1 1 d .
H27 H 0.0367 -0.0657 0.1232 0.075 Uiso 1 1 calc R
C28 C -0.0885(5) -0.1160(6) 0.0806(3) 0.076(2) Uani 1 1 d .
H28 H -0.1006 -0.1904 0.0980 0.091 Uiso 1 1 calc R
C29 C -0.1511(5) -0.0814(7) 0.0406(3) 0.071(2) Uani 1 1 d .
H29 H -0.2058 -0.1330 0.0298 0.085 Uiso 1 1 calc R
C30 C -0.1350(5) 0.0252(7) 0.0167(3) 0.063(2) Uani 1 1 d .
H30 H -0.1792 0.0494 -0.0107 0.075 Uiso 1 1 calc R
C31 C -0.0550(4) 0.1000(5) 0.0315(2) 0.0518(19) Uani 1 1 d .
H31 H -0.0445 0.1752 0.0143 0.062 Uiso 1 1 calc R
C32 C 0.5281(4) 0.1132(5) 0.1075(2) 0.0396(16) Uani 1 1 d .
C33 C 0.5328(4) 0.0941(5) 0.0582(2) 0.0414(16) Uani 1 1 d .
H33 H 0.4807 0.1032 0.0327 0.050 Uiso 1 1 calc R
C34 C 0.6257(5) 0.0601(5) 0.0537(3) 0.0517(18) Uani 1 1 d .
H34 H 0.6485 0.0412 0.0247 0.062 Uiso 1 1 calc R
C35 C 0.6804(4) 0.0582(6) 0.0992(3) 0.059(2) Uani 1 1 d .
H35 H 0.7470 0.0378 0.1062 0.071 Uiso 1 1 calc R
C36 C 0.6222(4) 0.0908(5) 0.1326(2) 0.0500(18) Uani 1 1 d .
H36 H 0.6419 0.0969 0.1661 0.060 Uiso 1 1 calc R
C37 C 0.5750(13) -0.2116(8) 0.1442(4) 0.108(4) Uani 1 1 d .
H37 H 0.6032 -0.2071 0.1769 0.130 Uiso 1 1 calc R
C38 C 0.6196(8) -0.2461(8) 0.1063(6) 0.106(4) Uani 1 1 d .
H38 H 0.6857 -0.2688 0.1088 0.128 Uiso 1 1 calc R
C39 C 0.5568(12) -0.2433(7) 0.0654(5) 0.103(3) Uani 1 1 d .
H39 H 0.5701 -0.2651 0.0346 0.124 Uiso 1 1 calc R
C40 C 0.4704(8) -0.2034(8) 0.0764(5) 0.088(3) Uani 1 1 d .
H40 H 0.4132 -0.1907 0.0541 0.106 Uiso 1 1 calc R
C41 C 0.4794(10) -0.1844(7) 0.1248(6) 0.104(4) Uani 1 1 d .
H41 H 0.4299 -0.1579 0.1418 0.125 Uiso 1 1 calc R
C42 C 0.5978(5) -0.0320(7) 0.2858(3) 0.0559(19) Uani 1 1 d .
C43 C 0.5922(6) -0.1598(7) 0.2894(3) 0.096(3) Uani 1 1 d .
H43 H 0.5547 -0.2072 0.2646 0.116 Uiso 1 1 calc R
C44 C 0.6397(6) -0.2232(7) 0.3284(4) 0.109(3) Uani 1 1 d .
H44 H 0.6352 -0.3138 0.3304 0.131 Uiso 1 1 calc R
C45 C 0.6928(7) -0.1567(10) 0.3639(3) 0.113(4) Uani 1 1 d .
H45 H 0.7255 -0.2008 0.3910 0.136 Uiso 1 1 calc R
C46 C 0.6999(7) -0.0298(9) 0.3614(3) 0.132(4) Uani 1 1 d .
H46 H 0.7390 0.0166 0.3860 0.159 Uiso 1 1 calc R
C47 C 0.6492(6) 0.0336(7) 0.3224(3) 0.110(3) Uani 1 1 d .
H47 H 0.6505 0.1246 0.3213 0.132 Uiso 1 1 calc R

loop_
_atom_site_aniso_label
_atom_site_aniso_U_11
_atom_site_aniso_U_22
_atom_site_aniso_U_33
_atom_site_aniso_U_23
_atom_site_aniso_U_13
_atom_site_aniso_U_12
Ru1 0.0398(3) 0.0380(3) 0.0442(4) -0.0048(3) 0.0052(3) -0.0048(3)
Ru2 0.0416(3) 0.0454(3) 0.0385(4) 0.0003(3) 0.0080(3) -0.0007(3)
Fe1 0.0628(7) 0.0460(5) 0.0470(7) 0.0016(5) 0.0095(5) 0.0110(5)
Fe2 0.0570(6) 0.0420(5) 0.0582(8) -0.0056(5) 0.0142(5) 0.0033(5)
O1 0.049(3) 0.086(3) 0.061(4) -0.033(3) -0.002(3) 0.004(2)
O2 0.110(4) 0.063(3) 0.069(4) -0.030(3) 0.014(3) 0.002(3)
O3 0.108(4) 0.072(3) 0.090(5) 0.008(3) 0.049(4) -0.012(3)
O4 0.063(4) 0.126(4) 0.113(5) -0.019(4) -0.027(3) -0.010(4)
O5 0.092(4) 0.096(4) 0.047(4) -0.007(3) 0.003(3) 0.023(3)
O6 0.154(5) 0.093(4) 0.098(5) 0.026(4) -0.011(4) -0.073(4)
O7 0.084(4) 0.135(5) 0.078(5) -0.013(3) 0.027(3) 0.037(3)
C1 0.043(4) 0.023(3) 0.046(5) 0.003(3) 0.000(4) -0.006(3)
C2 0.044(4) 0.055(4) 0.054(5) 0.000(4) 0.004(4) -0.008(4)
C3 0.049(5) 0.042(4) 0.074(7) -0.003(4) 0.011(4) -0.013(3)
C4 0.060(5) 0.055(4) 0.080(6) -0.014(4) 0.006(4) -0.009(4)
C5 0.058(4) 0.062(4) 0.039(5) -0.019(4) 0.009(4) 0.012(4)
C6 0.068(5) 0.080(5) 0.045(5) 0.011(4) -0.008(4) -0.005(4)
C7 0.056(5) 0.078(5) 0.051(5) -0.003(4) 0.004(4) 0.001(4)
C8 0.049(4) 0.043(4) 0.032(4) 0.006(3) 0.020(3) 0.000(3)
C9 0.026(3) 0.038(3) 0.052(5) 0.004(3) 0.002(3) -0.004(3)
C10 0.051(4) 0.035(4) 0.043(5) -0.002(3) 0.016(4) 0.009(3)
C11 0.045(4) 0.044(4) 0.047(5) -0.007(3) 0.001(4) -0.004(4)
C12 0.032(4) 0.031(3) 0.044(5) -0.008(3) -0.001(3) -0.007(3)
C13 0.035(4) 0.039(4) 0.038(5) 0.002(3) -0.011(3) -0.006(3)
C14 0.040(4) 0.048(4) 0.046(5) -0.001(4) 0.015(4) 0.003(3)
C15 0.044(4) 0.059(4) 0.051(5) 0.000(4) 0.008(4) 0.009(4)
C16 0.043(4) 0.032(3) 0.053(5) -0.002(3) 0.007(3) 0.002(3)
C17 0.058(5) 0.042(4) 0.058(5) -0.003(4) 0.011(4) 0.010(4)
C18 0.066(5) 0.055(5) 0.062(6) -0.003(4) -0.003(4) 0.022(4)
C19 0.088(6) 0.042(4) 0.062(6) -0.001(4) 0.012(5) 0.022(4)
C20 0.069(5) 0.038(4) 0.051(5) -0.001(3) 0.016(4) 0.003(4)
C21 0.102(7) 0.054(5) 0.038(5) -0.005(4) 0.008(5) 0.029(5)
C22 0.088(6) 0.070(6) 0.044(5) -0.002(4) 0.010(4) 0.001(5)
C23 0.077(6) 0.066(5) 0.058(6) -0.003(4) 0.007(4) 0.016(5)
C24 0.097(6) 0.064(5) 0.054(6) 0.009(4) 0.022(5) 0.000(6)
C25 0.072(5) 0.072(5) 0.056(6) 0.001(4) 0.018(4) 0.000(5)
C26 0.036(4) 0.044(4) 0.055(5) -0.008(4) 0.011(4) 0.002(3)
C27 0.038(4) 0.073(5) 0.077(6) 0.000(5) 0.009(4) -0.010(4)
C28 0.061(5) 0.054(5) 0.115(8) 0.004(5) 0.024(5) 0.005(4)
C29 0.038(5) 0.060(5) 0.117(8) -0.036(5) 0.020(5) -0.005(4)
C30 0.048(5) 0.078(5) 0.061(6) -0.027(5) 0.004(4) 0.003(4)
C31 0.035(4) 0.057(4) 0.064(6) -0.012(4) 0.010(4) -0.004(3)
C32 0.042(4) 0.033(3) 0.042(5) -0.003(3) 0.002(3) -0.004(3)
C33 0.043(4) 0.045(4) 0.037(5) -0.007(3) 0.010(3) -0.004(3)
C34 0.047(4) 0.056(4) 0.057(6) -0.013(4) 0.026(4) -0.007(4)
C35 0.035(4) 0.070(5) 0.075(6) -0.013(4) 0.015(4) 0.004(4)
C36 0.033(4) 0.059(4) 0.060(5) -0.006(4) 0.013(4) 0.012(3)
C37 0.199(14) 0.067(6) 0.062(8) 0.015(5) 0.035(9) -0.008(7)
C38 0.119(9) 0.051(5) 0.147(12) 0.022(7) 0.016(10) 0.019(6)
C39 0.166(11) 0.042(5) 0.118(12) -0.010(6) 0.076(10) 0.011(7)
C40 0.103(9) 0.046(5) 0.106(10) 0.002(5) -0.015(7) -0.028(5)
C41 0.116(10) 0.047(5) 0.169(14) 0.003(7) 0.080(9) -0.007(6)
C42 0.052(5) 0.069(5) 0.046(5) 0.007(4) 0.004(4) 0.007(4)
C43 0.124(7) 0.074(6) 0.079(7) 0.019(5) -0.024(5) 0.015(5)
C44 0.145(8) 0.067(6) 0.111(9) 0.026(6) 0.003(7) 0.035(6)
C45 0.175(10) 0.105(8) 0.051(7) -0.007(6) -0.007(6) 0.060(7)
C46 0.188(10) 0.103(7) 0.080(8) -0.020(6) -0.057(7) 0.030(7)
C47 0.159(9) 0.072(5) 0.080(8) 0.008(6) -0.036(6) 0.026(6)

loop_
_atom_type_symbol
_atom_type_description
_atom_type_scat_dispersion_real
_atom_type_scat_dispersion_imag
_atom_type_scat_source
C C 0.0033 0.0016 'International Tables Vol C Tables 4.2.6.8 and 6.1.1.4'
H H 0.0000 0.0000 'International Tables Vol C Tables 4.2.6.8 and 6.1.1.4'
O O 0.0106 0.0060 'International Tables Vol C Tables 4.2.6.8 and 6.1.1.4'
Fe Fe 0.3463 0.8444 'International Tables Vol C Tables 4.2.6.8 and 6.1.1.4'
Ru Ru -1.2594 0.8363 'International Tables Vol C Tables 4.2.6.8 and 6.1.1.4'

loop_
_geom_angle_atom_site_label_1
_geom_angle_atom_site_label_2
_geom_angle_atom_site_label_3
_geom_angle
C2 Ru1 C3 103.7(3)
C2 Ru1 C4 87.5(3)
C3 Ru1 C4 95.3(3)
C2 Ru1 C8 91.1(2)
C3 Ru1 C8 96.0(2)
C4 Ru1 C8 168.6(3)
C2 Ru1 C13 132.3(3)
C3 Ru1 C13 123.9(2)
C4 Ru1 C13 85.5(2)
C8 Ru1 C13 87.1(2)
C2 Ru1 C12 165.6(2)
C3 Ru1 C12 89.2(2)
C4 Ru1 C12 97.8(2)
C8 Ru1 C12 81.1(2)
C13 Ru1 C12 35.82(18)
C2 Ru1 Ru2 93.18(18)
C3 Ru1 Ru2 147.1(2)
C4 Ru1 Ru2 113.7(2)
C8 Ru1 Ru2 55.07(15)
C13 Ru1 Ru2 48.43(15)
C12 Ru1 Ru2 72.39(15)
C5 Ru2 C6 98.7(3)
C5 Ru2 C7 91.5(3)
C6 Ru2 C7 94.5(3)
C5 Ru2 C13 89.3(2)
C6 Ru2 C13 96.9(2)
C7 Ru2 C13 168.3(2)
C5 Ru2 C9 167.8(2)
C6 Ru2 C9 87.9(2)
C7 Ru2 C9 98.2(2)
C13 Ru2 C9 79.7(2)
C5 Ru2 C8 137.8(2)
C6 Ru2 C8 123.4(2)
C7 Ru2 C8 85.9(2)
C13 Ru2 C8 85.7(2)
C9 Ru2 C8 36.71(17)
C5 Ru2 Ru1 96.9(2)
C6 Ru2 Ru1 146.3(2)
C7 Ru2 Ru1 114.8(2)
C13 Ru2 Ru1 53.53(14)
C9 Ru2 Ru1 72.33(14)
C8 Ru2 Ru1 48.07(13)
C20 Fe1 C17 69.1(2)
C20 Fe1 C21 124.4(3)
C17 Fe1 C21 123.0(3)
C20 Fe1 C18 67.7(2)
C17 Fe1 C18 40.8(2)
C21 Fe1 C18 159.0(3)
C20 Fe1 C16 41.45(19)
C17 Fe1 C16 41.3(2)
C21 Fe1 C16 107.9(2)
C18 Fe1 C16 68.7(2)
C20 Fe1 C24 121.6(3)
C17 Fe1 C24 159.6(3)
C21 Fe1 C24 67.6(3)
C18 Fe1 C24 123.4(3)
C16 Fe1 C24 157.7(3)
C20 Fe1 C23 157.1(3)
C17 Fe1 C23 123.8(3)
C21 Fe1 C23 67.4(2)
C18 Fe1 C23 108.4(3)
C16 Fe1 C23 160.4(3)
C24 Fe1 C23 40.1(2)
C20 Fe1 C25 107.6(3)
C17 Fe1 C25 158.9(3)
C21 Fe1 C25 40.6(2)
C18 Fe1 C25 158.8(3)
C16 Fe1 C25 122.4(3)
C24 Fe1 C25 40.0(2)
C23 Fe1 C25 67.4(3)
C20 Fe1 C22 161.1(3)
C17 Fe1 C22 107.9(3)
C21 Fe1 C22 40.5(2)
C18 Fe1 C22 123.0(3)
C16 Fe1 C22 124.0(3)
C24 Fe1 C22 67.7(3)
C23 Fe1 C22 40.0(2)
C25 Fe1 C22 68.1(3)
C20 Fe1 C19 40.1(2)
C17 Fe1 C19 68.2(2)
C21 Fe1 C19 160.1(3)
C18 Fe1 C19 39.7(2)
C16 Fe1 C19 68.6(2)
C24 Fe1 C19 107.8(3)
C23 Fe1 C19 122.5(3)
C25 Fe1 C19 123.5(3)
C22 Fe1 C19 157.6(3)
C38 Fe2 C40 65.9(4)
C38 Fe2 C32 163.1(6)
C40 Fe2 C32 120.1(4)
C38 Fe2 C41 66.9(4)
C40 Fe2 C41 39.9(3)
C32 Fe2 C41 106.9(3)
C38 Fe2 C37 40.0(3)
C40 Fe2 C37 67.3(4)
C32 Fe2 C37 125.0(4)
C41 Fe2 C37 40.5(3)
C38 Fe2 C36 126.7(5)
C40 Fe2 C36 154.7(5)
C32 Fe2 C36 41.25(19)
C41 Fe2 C36 119.7(5)
C37 Fe2 C36 107.1(3)
C38 Fe2 C33 154.9(5)
C40 Fe2 C33 109.2(3)
C32 Fe2 C33 41.4(2)
C41 Fe2 C33 126.5(4)
C37 Fe2 C33 163.6(5)
C36 Fe2 C33 68.7(2)
C38 Fe2 C35 110.2(3)
C40 Fe2 C35 164.2(5)
C32 Fe2 C35 68.3(2)
C41 Fe2 C35 154.6(6)
C37 Fe2 C35 120.5(5)
C36 Fe2 C35 40.2(2)
C33 Fe2 C35 67.3(2)
C38 Fe2 C39 38.9(3)
C40 Fe2 C39 39.5(3)
C32 Fe2 C39 155.0(5)
C41 Fe2 C39 66.9(4)
C37 Fe2 C39 67.0(4)
C36 Fe2 C39 163.3(5)
C33 Fe2 C39 121.4(4)
C35 Fe2 C39 127.9(4)
C38 Fe2 C34 122.0(4)
C40 Fe2 C34 127.4(4)
C32 Fe2 C34 68.4(2)
C41 Fe2 C34 163.4(6)
C37 Fe2 C34 155.1(6)
C36 Fe2 C34 68.0(3)
C33 Fe2 C34 39.6(2)
C35 Fe2 C34 40.1(2)
C39 Fe2 C34 110.2(3)
O1 C1 C12 126.0(6)
O1 C1 C9 119.8(5)
C12 C1 C9 114.1(5)
O2 C2 Ru1 175.8(6)
O3 C3 Ru1 176.6(7)
O4 C4 Ru1 175.2(7)
O5 C5 Ru2 178.7(6)
O6 C6 Ru2 175.2(7)
O7 C7 Ru2 178.4(7)
C9 C8 C16 120.8(5)
C9 C8 Ru1 113.4(4)
C16 C8 Ru1 125.6(4)
C9 C8 Ru2 69.5(3)
C16 C8 Ru2 125.6(4)
Ru1 C8 Ru2 76.86(18)
C8 C9 C10 128.5(5)
C8 C9 C1 110.9(4)
C10 C9 C1 113.7(5)
C8 C9 Ru2 73.8(3)
C10 C9 Ru2 115.7(4)
C1 C9 Ru2 105.8(4)
C11 C10 C9 170.0(6)
C10 C11 C26 176.4(6)
C13 C12 C1 111.6(5)
C13 C12 C32 125.7(5)
C1 C12 C32 117.9(5)
C13 C12 Ru1 68.8(3)
C1 C12 Ru1 103.4(4)
C32 C12 Ru1 117.0(3)
C12 C13 C14 123.4(6)
C12 C13 Ru2 117.2(4)
C14 C13 Ru2 119.0(5)
C12 C13 Ru1 75.3(3)
C14 C13 Ru1 122.6(4)
Ru2 C13 Ru1 78.04(18)
C15 C14 C13 170.6(7)
C14 C15 C42 179.0(7)
C17 C16 C20 105.9(5)
C17 C16 C8 129.1(5)
C20 C16 C8 124.8(5)
C17 C16 Fe1 68.6(3)
C20 C16 Fe1 68.5(3)
C8 C16 Fe1 123.0(4)
C18 C17 C16 107.8(5)
C18 C17 Fe1 70.3(4)
C16 C17 Fe1 70.1(4)
C18 C17 H17 126.1
C16 C17 H17 126.1
Fe1 C17 H17 125.1
C19 C18 C17 109.1(6)
C19 C18 Fe1 71.0(4)
C17 C18 Fe1 68.9(3)
C19 C18 H18 125.4
C17 C18 H18 125.4
Fe1 C18 H18 126.3
C18 C19 C20 108.1(5)
C18 C19 Fe1 69.3(4)
C20 C19 Fe1 68.3(3)
C18 C19 H19 126.0
C20 C19 H19 126.0
Fe1 C19 H19 128.0
C19 C20 C16 109.0(6)
C19 C20 Fe1 71.5(4)
C16 C20 Fe1 70.1(3)
C19 C20 H20 125.5
C16 C20 H20 125.5
Fe1 C20 H20 124.5
C22 C21 C25 108.5(6)
C22 C21 Fe1 70.4(4)
C25 C21 Fe1 70.3(4)
C22 C21 H21 125.8
C25 C21 H21 125.8
Fe1 C21 H21 125.2
C23 C22 C21 106.8(6)
C23 C22 Fe1 69.5(4)
C21 C22 Fe1 69.2(4)
C23 C22 H22 126.6
C21 C22 H22 126.6
Fe1 C22 H22 126.3
C22 C23 C24 109.1(6)
C22 C23 Fe1 70.5(4)
C24 C23 Fe1 70.0(4)
C22 C23 H23 125.5
C24 C23 H23 125.5
Fe1 C23 H23 125.7
C25 C24 C23 108.5(6)
C25 C24 Fe1 70.5(4)
C23 C24 Fe1 69.9(4)
C25 C24 H24 125.8
C23 C24 H24 125.8
Fe1 C24 H24 125.4
C24 C25 C21 107.2(6)
C24 C25 Fe1 69.6(4)
C21 C25 Fe1 69.1(4)
C24 C25 H25 126.4
C21 C25 H25 126.4
Fe1 C25 H25 126.5
C31 C26 C27 119.2(6)
C31 C26 C11 122.3(6)
C27 C26 C11 118.4(6)
C26 C27 C28 119.8(7)
C26 C27 H27 120.1
C28 C27 H27 120.1
C29 C28 C27 119.7(7)
C29 C28 H28 120.1
C27 C28 H28 120.1
C30 C29 C28 120.1(7)
C30 C29 H29 120.0
C28 C29 H29 120.0
C29 C30 C31 120.6(7)
C29 C30 H30 119.7
C31 C30 H30 119.7
C26 C31 C30 120.4(6)
C26 C31 H31 119.8
C30 C31 H31 119.8
C36 C32 C33 106.6(6)
C36 C32 C12 126.7(6)
C33 C32 C12 126.6(5)
C36 C32 Fe2 69.8(3)
C33 C32 Fe2 69.8(3)
C12 C32 Fe2 128.3(4)
C34 C33 C32 108.6(6)
C34 C33 Fe2 70.8(3)
C32 C33 Fe2 68.7(3)
C34 C33 H33 125.7
C32 C33 H33 125.7
Fe2 C33 H33 126.3
C33 C34 C35 108.1(6)
C33 C34 Fe2 69.6(4)
C35 C34 Fe2 69.4(4)
C33 C34 H34 126.0
C35 C34 H34 126.0
Fe2 C34 H34 126.6
C36 C35 C34 109.4(6)
C36 C35 Fe2 69.7(3)
C34 C35 Fe2 70.5(4)
C36 C35 H35 125.3
C34 C35 H35 125.3
Fe2 C35 H35 126.1
C35 C36 C32 107.4(6)
C35 C36 Fe2 70.2(4)
C32 C36 Fe2 69.0(3)
C35 C36 H36 126.3
C32 C36 H36 126.3
Fe2 C36 H36 126.1
C38 C37 C41 105.8(10)
C38 C37 Fe2 69.2(5)
C41 C37 Fe2 69.6(5)
C38 C37 H37 127.1
C41 C37 H37 127.1
Fe2 C37 H37 125.7
C39 C38 C37 110.6(11)
C39 C38 Fe2 71.9(5)
C37 C38 Fe2 70.8(5)
C39 C38 H38 124.7
C37 C38 H38 124.7
Fe2 C38 H38 124.2
C38 C39 C40 107.2(11)
C38 C39 Fe2 69.2(6)
C40 C39 Fe2 69.2(5)
C38 C39 H39 126.4
C40 C39 H39 126.4
Fe2 C39 H39 126.8
C39 C40 C41 109.1(10)
C39 C40 Fe2 71.3(5)
C41 C40 Fe2 70.4(5)
C39 C40 H40 125.5
C41 C40 H40 125.5
Fe2 C40 H40 124.5
C40 C41 C37 107.3(10)
C40 C41 Fe2 69.7(5)
C37 C41 Fe2 69.9(5)
C40 C41 H41 126.3
C37 C41 H41 126.3
Fe2 C41 H41 125.6
C43 C42 C47 118.3(7)
C43 C42 C15 121.5(7)
C47 C42 C15 120.1(7)
C42 C43 C44 121.1(8)
C42 C43 H43 119.5
C44 C43 H43 119.5
C45 C44 C43 119.8(8)
C45 C44 H44 120.1
C43 C44 H44 120.1
C46 C45 C44 120.6(9)
C46 C45 H45 119.7
C44 C45 H45 119.7
C45 C46 C47 119.0(8)
C45 C46 H46 120.5
C47 C46 H46 120.5
C42 C47 C46 121.1(7)
C42 C47 H47 119.5
C46 C47 H47 119.5

loop_
_geom_bond_atom_site_label_1
_geom_bond_atom_site_label_2
_geom_bond_distance
Ru1 C2 1.882(7)
Ru1 C3 1.901(7)
Ru1 C4 1.957(7)
Ru1 C8 2.074(5)
Ru1 C13 2.232(5)
Ru1 C12 2.315(5)
Ru1 Ru2 2.7151(8)
Ru2 C5 1.879(7)
Ru2 C6 1.885(7)
Ru2 C7 1.954(7)
Ru2 C13 2.076(6)
Ru2 C9 2.229(6)
Ru2 C8 2.286(5)
Fe1 C20 2.001(6)
Fe1 C17 2.001(6)
Fe1 C21 2.021(6)
Fe1 C18 2.020(7)
Fe1 C16 2.021(6)
Fe1 C24 2.024(7)
Fe1 C23 2.024(7)
Fe1 C25 2.036(7)
Fe1 C22 2.037(6)
Fe1 C19 2.042(6)
Fe2 C38 2.000(8)
Fe2 C40 2.009(7)
Fe2 C32 2.011(5)
Fe2 C41 2.017(8)
Fe2 C37 2.021(8)
Fe2 C36 2.021(6)
Fe2 C33 2.026(5)
Fe2 C35 2.028(6)
Fe2 C39 2.035(8)
Fe2 C34 2.041(6)
O1 C1 1.200(6)
O2 C2 1.153(6)
O3 C3 1.133(7)
O4 C4 1.143(6)
O5 C5 1.155(6)
O6 C6 1.145(6)
O7 C7 1.130(6)
C1 C12 1.466(7)
C1 C9 1.535(7)
C8 C9 1.423(7)
C8 C16 1.498(7)
C9 C10 1.442(7)
C10 C11 1.194(7)
C11 C26 1.438(7)
C12 C13 1.401(7)
C12 C32 1.516(7)
C13 C14 1.449(7)
C14 C15 1.189(8)
C15 C42 1.439(8)
C16 C17 1.420(7)
C16 C20 1.423(6)
C17 C18 1.403(7)
C17 H17 0.9500
C18 C19 1.379(7)
C18 H18 0.9500
C19 C20 1.388(7)
C19 H19 0.9500
C20 H20 0.9500
C21 C22 1.404(8)
C21 C25 1.407(8)
C21 H21 0.9500
C22 C23 1.390(7)
C22 H22 0.9500
C23 C24 1.388(8)
C23 H23 0.9500
C24 C25 1.388(8)
C24 H24 0.9500
C25 H25 0.9500
C26 C31 1.364(7)
C26 C27 1.372(7)
C27 C28 1.391(8)
C27 H27 0.9500
C28 C29 1.371(9)
C28 H28 0.9500
C29 C30 1.341(8)
C29 H29 0.9500
C30 C31 1.379(7)
C30 H30 0.9500
C31 H31 0.9500
C32 C36 1.420(7)
C32 C33 1.428(7)
C33 C34 1.378(7)
C33 H33 0.9500
C34 C35 1.395(8)
C34 H34 0.9500
C35 C36 1.390(8)
C35 H35 0.9500
C36 H36 0.9500
C37 C38 1.377(11)
C37 C41 1.398(11)
C37 H37 0.9500
C38 C39 1.344(11)
C38 H38 0.9500
C39 C40 1.366(11)
C39 H39 0.9500
C40 C41 1.375(11)
C40 H40 0.9500
C41 H41 0.9500
C42 C43 1.342(8)
C42 C47 1.354(9)
C43 C44 1.370(9)
C43 H43 0.9500
C44 C45 1.348(10)
C44 H44 0.9500
C45 C46 1.331(10)
C45 H45 0.9500
C46 C47 1.388(9)
C46 H46 0.9500
C47 H47 0.9500

loop_
_geom_torsion_atom_site_label_1
_geom_torsion_atom_site_label_2
_geom_torsion_atom_site_label_3
_geom_torsion_atom_site_label_4
_geom_torsion
C2 Ru1 Ru2 C5 -64.4(3)
C3 Ru1 Ru2 C5 174.1(4)
C4 Ru1 Ru2 C5 24.3(3)
C8 Ru1 Ru2 C5 -153.5(3)
C13 Ru1 Ru2 C5 84.0(3)
C12 Ru1 Ru2 C5 115.1(2)
C2 Ru1 Ru2 C6 178.5(4)
C3 Ru1 Ru2 C6 57.0(5)
C4 Ru1 Ru2 C6 -92.9(4)
C8 Ru1 Ru2 C6 89.3(4)
C13 Ru1 Ru2 C6 -33.2(4)
C12 Ru1 Ru2 C6 -2.0(4)
C2 Ru1 Ru2 C7 30.5(3)
C3 Ru1 Ru2 C7 -91.0(4)
C4 Ru1 Ru2 C7 119.1(3)
C8 Ru1 Ru2 C7 -58.7(3)
C13 Ru1 Ru2 C7 178.8(3)
C12 Ru1 Ru2 C7 -150.0(3)
C2 Ru1 Ru2 C13 -148.3(3)
C3 Ru1 Ru2 C13 90.1(4)
C4 Ru1 Ru2 C13 -59.7(3)
C8 Ru1 Ru2 C13 122.5(3)
C12 Ru1 Ru2 C13 31.2(2)
C2 Ru1 Ru2 C9 121.5(2)
C3 Ru1 Ru2 C9 0.0(4)
C4 Ru1 Ru2 C9 -149.8(3)
C8 Ru1 Ru2 C9 32.3(2)
C13 Ru1 Ru2 C9 -90.2(2)
C12 Ru1 Ru2 C9 -59.0(2)
C2 Ru1 Ru2 C8 89.2(3)
C3 Ru1 Ru2 C8 -32.4(4)
C4 Ru1 Ru2 C8 177.8(3)
C13 Ru1 Ru2 C8 -122.5(3)
C12 Ru1 Ru2 C8 -91.3(2)
C3 Ru1 C2 O2 -159(8)
C4 Ru1 C2 O2 -64(8)
C8 Ru1 C2 O2 104(8)
C13 Ru1 C2 O2 17(8)
C12 Ru1 C2 O2 47(8)
Ru2 Ru1 C2 O2 49(8)
C2 Ru1 C3 O3 -140(12)
C4 Ru1 C3 O3 131(12)
C8 Ru1 C3 O3 -48(12)
C13 Ru1 C3 O3 43(12)
C12 Ru1 C3 O3 33(12)
Ru2 Ru1 C3 O3 -21(12)
C2 Ru1 C4 O4 27(8)
C3 Ru1 C4 O4 130(8)
C8 Ru1 C4 O4 -57(9)
C13 Ru1 C4 O4 -106(8)
C12 Ru1 C4 O4 -140(8)
Ru2 Ru1 C4 O4 -66(8)
C6 Ru2 C5 O5 76(30)
C7 Ru2 C5 O5 171(30)
C13 Ru2 C5 O5 -21(30)
C9 Ru2 C5 O5 -47(31)
C8 Ru2 C5 O5 -104(30)
Ru1 Ru2 C5 O5 -74(30)
C5 Ru2 C6 O6 -143(8)
C7 Ru2 C6 O6 125(8)
C13 Ru2 C6 O6 -53(8)
C9 Ru2 C6 O6 27(8)
C8 Ru2 C6 O6 37(8)
Ru1 Ru2 C6 O6 -26(8)
C5 Ru2 C7 O7 70(24)
C6 Ru2 C7 O7 169(100)
C13 Ru2 C7 O7 -23(24)
C9 Ru2 C7 O7 -102(24)
C8 Ru2 C7 O7 -67(24)
Ru1 Ru2 C7 O7 -28(24)
C2 Ru1 C8 C9 -153.5(4)
C3 Ru1 C8 C9 102.5(4)
C4 Ru1 C8 C9 -70.7(13)
C13 Ru1 C8 C9 -21.3(4)
C12 Ru1 C8 C9 14.2(4)
Ru2 Ru1 C8 C9 -60.5(4)
C2 Ru1 C8 C16 31.5(5)
C3 Ru1 C8 C16 -72.4(5)
C4 Ru1 C8 C16 114.3(12)
C13 Ru1 C8 C16 163.8(5)
C12 Ru1 C8 C16 -160.7(5)
Ru2 Ru1 C8 C16 124.6(5)
C2 Ru1 C8 Ru2 -93.1(2)
C3 Ru1 C8 Ru2 163.0(2)
C4 Ru1 C8 Ru2 -10.3(13)
C13 Ru1 C8 Ru2 39.18(19)
C12 Ru1 C8 Ru2 74.70(19)
C5 Ru2 C8 C9 162.7(4)
C6 Ru2 C8 C9 -16.8(4)
C7 Ru2 C8 C9 -109.5(3)
C13 Ru2 C8 C9 78.6(3)
Ru1 Ru2 C8 C9 121.5(3)
C5 Ru2 C8 C16 -83.4(6)
C6 Ru2 C8 C16 97.1(5)
C7 Ru2 C8 C16 4.4(5)
C13 Ru2 C8 C16 -167.5(5)
C9 Ru2 C8 C16 113.9(6)
Ru1 Ru2 C8 C16 -124.6(5)
C5 Ru2 C8 Ru1 41.2(4)
C6 Ru2 C8 Ru1 -138.3(3)
C7 Ru2 C8 Ru1 129.0(2)
C13 Ru2 C8 Ru1 -42.85(18)
C9 Ru2 C8 Ru1 -121.5(3)
C16 C8 C9 C10 -9.8(9)
Ru1 C8 C9 C10 175.0(5)
Ru2 C8 C9 C10 110.2(6)
C16 C8 C9 C1 138.9(5)
Ru1 C8 C9 C1 -36.3(6)
Ru2 C8 C9 C1 -101.1(4)
C16 C8 C9 Ru2 -120.0(5)
Ru1 C8 C9 Ru2 64.8(3)
O1 C1 C9 C8 -133.9(6)
C12 C1 C9 C8 48.4(7)
O1 C1 C9 C10 19.7(8)
C12 C1 C9 C10 -157.9(5)
O1 C1 C9 Ru2 147.8(5)
C12 C1 C9 Ru2 -29.9(5)
C5 Ru2 C9 C8 -70.5(12)
C6 Ru2 C9 C8 166.0(4)
C7 Ru2 C9 C8 71.8(3)
C13 Ru2 C9 C8 -96.6(3)
Ru1 Ru2 C9 C8 -41.8(3)
C5 Ru2 C9 C10 164.1(10)
C6 Ru2 C9 C10 40.6(4)
C7 Ru2 C9 C10 -53.7(4)
C13 Ru2 C9 C10 138.0(4)
C8 Ru2 C9 C10 -125.4(5)
Ru1 Ru2 C9 C10 -167.2(4)
C5 Ru2 C9 C1 37.2(12)
C6 Ru2 C9 C1 -86.3(4)
C7 Ru2 C9 C1 179.4(4)
C13 Ru2 C9 C1 11.1(3)
C8 Ru2 C9 C1 107.7(5)
Ru1 Ru2 C9 C1 65.9(3)
C8 C9 C10 C11 -163(4)
C1 C9 C10 C11 49(4)
Ru2 C9 C10 C11 -73(4)
C9 C10 C11 C26 -6(14)
O1 C1 C12 C13 -138.3(6)
C9 C1 C12 C13 39.1(6)
O1 C1 C12 C32 18.6(9)
C9 C1 C12 C32 -164.0(4)
O1 C1 C12 Ru1 149.4(5)
C9 C1 C12 Ru1 -33.1(5)
C2 Ru1 C12 C13 -39.4(11)
C3 Ru1 C12 C13 166.3(4)
C4 Ru1 C12 C13 71.1(4)
C8 Ru1 C12 C13 -97.5(3)
Ru2 Ru1 C12 C13 -41.4(3)
C2 Ru1 C12 C1 68.9(11)
C3 Ru1 C12 C1 -85.4(4)
C4 Ru1 C12 C1 179.4(4)
C8 Ru1 C12 C1 10.8(4)
C13 Ru1 C12 C1 108.3(5)
Ru2 Ru1 C12 C1 66.8(4)
C2 Ru1 C12 C32 -159.7(8)
C3 Ru1 C12 C32 46.0(5)
C4 Ru1 C12 C32 -49.3(5)
C8 Ru1 C12 C32 142.2(5)
C13 Ru1 C12 C32 -120.3(6)
Ru2 Ru1 C12 C32 -161.8(5)
C1 C12 C13 C14 143.8(5)
C32 C12 C13 C14 -10.9(9)
Ru1 C12 C13 C14 -119.7(5)
C1 C12 C13 Ru2 -28.6(6)
C32 C12 C13 Ru2 176.7(4)
Ru1 C12 C13 Ru2 68.0(3)
C1 C12 C13 Ru1 -96.6(4)
C32 C12 C13 Ru1 108.7(5)
C5 Ru2 C13 C12 -165.6(4)
C6 Ru2 C13 C12 95.7(4)
C7 Ru2 C13 C12 -71.7(14)
C9 Ru2 C13 C12 9.1(4)
C8 Ru2 C13 C12 -27.5(4)
Ru1 Ru2 C13 C12 -66.5(4)
C5 Ru2 C13 C14 21.7(4)
C6 Ru2 C13 C14 -77.0(4)
C7 Ru2 C13 C14 115.6(13)
C9 Ru2 C13 C14 -163.6(4)
C8 Ru2 C13 C14 159.8(4)
Ru1 Ru2 C13 C14 120.8(4)
C5 Ru2 C13 Ru1 -99.1(2)
C6 Ru2 C13 Ru1 162.2(2)
C7 Ru2 C13 Ru1 -5.2(14)
C9 Ru2 C13 Ru1 75.55(18)
C8 Ru2 C13 Ru1 38.99(18)
C2 Ru1 C13 C12 167.7(3)
C3 Ru1 C13 C12 -16.5(4)
C4 Ru1 C13 C12 -109.9(4)
C8 Ru1 C13 C12 78.7(3)
Ru2 Ru1 C13 C12 122.5(4)
C2 Ru1 C13 C14 -71.8(6)
C3 Ru1 C13 C14 104.0(6)
C4 Ru1 C13 C14 10.6(5)
C8 Ru1 C13 C14 -160.8(5)
C12 Ru1 C13 C14 120.5(7)
Ru2 Ru1 C13 C14 -117.0(6)
C2 Ru1 C13 Ru2 45.1(3)
C3 Ru1 C13 Ru2 -139.1(3)
C4 Ru1 C13 Ru2 127.6(3)
C8 Ru1 C13 Ru2 -43.81(19)
C12 Ru1 C13 Ru2 -122.5(4)
C12 C13 C14 C15 -147(4)
Ru2 C13 C14 C15 25(4)
Ru1 C13 C14 C15 119(4)
C13 C14 C15 C42 -7(46)
C9 C8 C16 C17 17.5(10)
Ru1 C8 C16 C17 -167.9(5)
Ru2 C8 C16 C17 -68.2(8)
C9 C8 C16 C20 -155.9(6)
Ru1 C8 C16 C20 18.7(8)
Ru2 C8 C16 C20 118.4(6)
C9 C8 C16 Fe1 -70.6(7)
Ru1 C8 C16 Fe1 104.0(5)
Ru2 C8 C16 Fe1 -156.3(3)
C20 Fe1 C16 C17 118.1(5)
C21 Fe1 C16 C17 -119.9(4)
C18 Fe1 C16 C17 38.1(3)
C24 Fe1 C16 C17 165.7(6)
C23 Fe1 C16 C17 -47.2(9)
C25 Fe1 C16 C17 -162.1(4)
C22 Fe1 C16 C17 -78.1(4)
C19 Fe1 C16 C17 80.9(4)
C17 Fe1 C16 C20 -118.1(5)
C21 Fe1 C16 C20 122.0(4)
C18 Fe1 C16 C20 -80.0(4)
C24 Fe1 C16 C20 47.5(8)
C23 Fe1 C16 C20 -165.3(7)
C25 Fe1 C16 C20 79.7(4)
C22 Fe1 C16 C20 163.7(4)
C19 Fe1 C16 C20 -37.2(4)
C20 Fe1 C16 C8 -118.3(6)
C17 Fe1 C16 C8 123.5(6)
C21 Fe1 C16 C8 3.6(6)
C18 Fe1 C16 C8 161.7(6)
C24 Fe1 C16 C8 -70.8(8)
C23 Fe1 C16 C8 76.4(9)
C25 Fe1 C16 C8 -38.6(6)
C22 Fe1 C16 C8 45.4(6)
C19 Fe1 C16 C8 -155.6(6)
C20 C16 C17 C18 -1.9(7)
C8 C16 C17 C18 -176.3(6)
Fe1 C16 C17 C18 -60.5(4)
C20 C16 C17 Fe1 58.6(4)
C8 C16 C17 Fe1 -115.8(6)
C20 Fe1 C17 C18 79.7(4)
C21 Fe1 C17 C18 -162.1(4)
C16 Fe1 C17 C18 118.3(5)
C24 Fe1 C17 C18 -46.0(9)
C23 Fe1 C17 C18 -78.9(5)
C25 Fe1 C17 C18 164.4(7)
C22 Fe1 C17 C18 -120.1(4)
C19 Fe1 C17 C18 36.4(3)
C20 Fe1 C17 C16 -38.7(3)
C21 Fe1 C17 C16 79.5(4)
C18 Fe1 C17 C16 -118.3(5)
C24 Fe1 C17 C16 -164.4(7)
C23 Fe1 C17 C16 162.8(4)
C25 Fe1 C17 C16 46.0(9)
C22 Fe1 C17 C16 121.5(4)
C19 Fe1 C17 C16 -81.9(4)
C16 C17 C18 C19 0.6(8)
Fe1 C17 C18 C19 -59.8(5)
C16 C17 C18 Fe1 60.3(4)
C20 Fe1 C18 C19 36.9(3)
C17 Fe1 C18 C19 120.3(5)
C21 Fe1 C18 C19 166.4(7)
C16 Fe1 C18 C19 81.7(4)
C24 Fe1 C18 C19 -77.2(5)
C23 Fe1 C18 C19 -119.0(4)
C25 Fe1 C18 C19 -44.2(9)
C22 Fe1 C18 C19 -160.7(4)
C20 Fe1 C18 C17 -83.4(4)
C21 Fe1 C18 C17 46.1(9)
C16 Fe1 C18 C17 -38.6(3)
C24 Fe1 C18 C17 162.5(4)
C23 Fe1 C18 C17 120.8(4)
C25 Fe1 C18 C17 -164.5(7)
C22 Fe1 C18 C17 79.0(4)
C19 Fe1 C18 C17 -120.3(5)
C17 C18 C19 C20 1.1(8)
Fe1 C18 C19 C20 -57.4(5)
C17 C18 C19 Fe1 58.5(5)
C20 Fe1 C19 C18 -120.5(6)
C17 Fe1 C19 C18 -37.5(4)
C21 Fe1 C19 C18 -165.6(7)
C16 Fe1 C19 C18 -82.1(4)
C24 Fe1 C19 C18 121.3(4)
C23 Fe1 C19 C18 79.7(5)
C25 Fe1 C19 C18 162.4(4)
C22 Fe1 C19 C18 46.7(9)
C17 Fe1 C19 C20 83.0(4)
C21 Fe1 C19 C20 -45.2(9)
C18 Fe1 C19 C20 120.5(6)
C16 Fe1 C19 C20 38.4(4)
C24 Fe1 C19 C20 -118.3(4)
C23 Fe1 C19 C20 -159.8(4)
C25 Fe1 C19 C20 -77.1(5)
C22 Fe1 C19 C20 167.2(6)
C18 C19 C20 C16 -2.3(8)
Fe1 C19 C20 C16 -60.3(4)
C18 C19 C20 Fe1 58.0(5)
C17 C16 C20 C19 2.6(7)
C8 C16 C20 C19 177.3(6)
Fe1 C16 C20 C19 61.2(5)
C17 C16 C20 Fe1 -58.6(4)
C8 C16 C20 Fe1 116.1(6)
C17 Fe1 C20 C19 -80.6(4)
C21 Fe1 C20 C19 163.0(4)
C18 Fe1 C20 C19 -36.5(4)
C16 Fe1 C20 C19 -119.1(5)
C24 Fe1 C20 C19 80.0(5)
C23 Fe1 C20 C19 48.2(8)
C25 Fe1 C20 C19 121.5(4)
C22 Fe1 C20 C19 -164.9(8)
C17 Fe1 C20 C16 38.6(3)
C21 Fe1 C20 C16 -77.8(5)
C18 Fe1 C20 C16 82.6(4)
C24 Fe1 C20 C16 -160.8(4)
C23 Fe1 C20 C16 167.4(6)
C25 Fe1 C20 C16 -119.4(4)
C22 Fe1 C20 C16 -45.8(10)
C19 Fe1 C20 C16 119.1(5)
C20 Fe1 C21 C22 164.7(4)
C17 Fe1 C21 C22 78.7(5)
C18 Fe1 C21 C22 44.6(9)
C16 Fe1 C21 C22 121.8(4)
C24 Fe1 C21 C22 -81.5(4)
C23 Fe1 C21 C22 -37.9(4)
C25 Fe1 C21 C22 -119.0(6)
C19 Fe1 C21 C22 -161.7(7)
C20 Fe1 C21 C25 -76.3(5)
C17 Fe1 C21 C25 -162.2(4)
C18 Fe1 C21 C25 163.6(7)
C16 Fe1 C21 C25 -119.2(4)
C24 Fe1 C21 C25 37.6(4)
C23 Fe1 C21 C25 81.2(4)
C22 Fe1 C21 C25 119.0(6)
C19 Fe1 C21 C25 -42.7(9)
C25 C21 C22 C23 -0.6(8)
Fe1 C21 C22 C23 59.6(5)
C25 C21 C22 Fe1 -60.2(5)
C20 Fe1 C22 C23 -160.6(8)
C17 Fe1 C22 C23 121.6(5)
C21 Fe1 C22 C23 -118.2(6)
C18 Fe1 C22 C23 79.2(5)
C16 Fe1 C22 C23 164.4(4)
C24 Fe1 C22 C23 -37.1(4)
C25 Fe1 C22 C23 -80.4(4)
C19 Fe1 C22 C23 45.5(9)
C20 Fe1 C22 C21 -42.4(10)
C17 Fe1 C22 C21 -120.2(4)
C18 Fe1 C22 C21 -162.6(4)
C16 Fe1 C22 C21 -77.4(5)
C24 Fe1 C22 C21 81.1(4)
C23 Fe1 C22 C21 118.2(6)
C25 Fe1 C22 C21 37.8(4)
C19 Fe1 C22 C21 163.7(7)
C21 C22 C23 C24 0.2(8)
Fe1 C22 C23 C24 59.5(5)
C21 C22 C23 Fe1 -59.3(5)
C20 Fe1 C23 C22 164.0(6)
C17 Fe1 C23 C22 -77.2(5)
C21 Fe1 C23 C22 38.3(4)
C18 Fe1 C23 C22 -119.7(5)
C16 Fe1 C23 C22 -41.5(10)
C24 Fe1 C23 C22 119.9(6)
C25 Fe1 C23 C22 82.4(4)
C19 Fe1 C23 C22 -161.2(4)
C20 Fe1 C23 C24 44.1(9)
C17 Fe1 C23 C24 162.9(4)
C21 Fe1 C23 C24 -81.6(4)
C18 Fe1 C23 C24 120.4(4)
C16 Fe1 C23 C24 -161.4(7)
C25 Fe1 C23 C24 -37.4(4)
C22 Fe1 C23 C24 -119.9(6)
C19 Fe1 C23 C24 78.9(5)
C22 C23 C24 C25 0.4(8)
Fe1 C23 C24 C25 60.2(5)
C22 C23 C24 Fe1 -59.8(5)
C20 Fe1 C24 C25 79.4(5)
C17 Fe1 C24 C25 -163.5(7)
C21 Fe1 C24 C25 -38.1(4)
C18 Fe1 C24 C25 162.1(4)
C16 Fe1 C24 C25 44.4(8)
C23 Fe1 C24 C25 -119.1(6)
C22 Fe1 C24 C25 -82.1(4)
C19 Fe1 C24 C25 121.3(5)
C20 Fe1 C24 C23 -161.4(4)
C17 Fe1 C24 C23 -44.4(9)
C21 Fe1 C24 C23 81.0(4)
C18 Fe1 C24 C23 -78.7(5)
C16 Fe1 C24 C23 163.6(6)
C25 Fe1 C24 C23 119.1(6)
C22 Fe1 C24 C23 37.1(4)
C19 Fe1 C24 C23 -119.6(4)
C23 C24 C25 C21 -0.8(8)
Fe1 C24 C25 C21 59.1(5)
C23 C24 C25 Fe1 -59.9(5)
C22 C21 C25 C24 0.9(8)
Fe1 C21 C25 C24 -59.4(5)
C22 C21 C25 Fe1 60.3(5)
C20 Fe1 C25 C24 -118.6(4)
C17 Fe1 C25 C24 164.0(7)
C21 Fe1 C25 C24 118.7(6)
C18 Fe1 C25 C24 -45.1(9)
C16 Fe1 C25 C24 -161.7(4)
C23 Fe1 C25 C24 37.6(4)
C22 Fe1 C25 C24 80.9(4)
C19 Fe1 C25 C24 -77.4(5)
C20 Fe1 C25 C21 122.7(4)
C17 Fe1 C25 C21 45.4(9)
C18 Fe1 C25 C21 -163.8(7)
C16 Fe1 C25 C21 79.6(5)
C24 Fe1 C25 C21 -118.7(6)
C23 Fe1 C25 C21 -81.1(4)
C22 Fe1 C25 C21 -37.7(4)
C19 Fe1 C25 C21 164.0(4)
C10 C11 C26 C31 -140(11)
C10 C11 C26 C27 37(12)
C31 C26 C27 C28 0.2(10)
C11 C26 C27 C28 -176.5(6)
C26 C27 C28 C29 0.8(10)
C27 C28 C29 C30 -1.4(11)
C28 C29 C30 C31 1.1(11)
C27 C26 C31 C30 -0.6(9)
C11 C26 C31 C30 176.0(6)
C29 C30 C31 C26 -0.1(10)
C13 C12 C32 C36 -15.3(9)
C1 C12 C32 C36 -168.6(5)
Ru1 C12 C32 C36 67.0(7)
C13 C12 C32 C33 169.2(5)
C1 C12 C32 C33 15.9(8)
Ru1 C12 C32 C33 -108.5(5)
C13 C12 C32 Fe2 76.9(7)
C1 C12 C32 Fe2 -76.4(7)
Ru1 C12 C32 Fe2 159.3(3)
C38 Fe2 C32 C36 50.6(13)
C40 Fe2 C32 C36 157.4(6)
C41 Fe2 C32 C36 116.0(7)
C37 Fe2 C32 C36 75.3(7)
C33 Fe2 C32 C36 -117.3(5)
C35 Fe2 C32 C36 -37.5(4)
C39 Fe2 C32 C36 -172.7(7)
C34 Fe2 C32 C36 -80.8(4)
C38 Fe2 C32 C33 167.9(11)
C40 Fe2 C32 C33 -85.3(6)
C41 Fe2 C32 C33 -126.6(6)
C37 Fe2 C32 C33 -167.4(6)
C36 Fe2 C32 C33 117.3(5)
C35 Fe2 C32 C33 79.8(4)
C39 Fe2 C32 C33 -55.4(9)
C34 Fe2 C32 C33 36.5(3)
C38 Fe2 C32 C12 -70.8(13)
C40 Fe2 C32 C12 36.1(8)
C41 Fe2 C32 C12 -5.3(8)
C37 Fe2 C32 C12 -46.0(8)
C36 Fe2 C32 C12 -121.3(7)
C33 Fe2 C32 C12 121.3(7)
C35 Fe2 C32 C12 -158.9(6)
C39 Fe2 C32 C12 66.0(10)
C34 Fe2 C32 C12 157.8(6)
C36 C32 C33 C34 0.6(6)
C12 C32 C33 C34 176.9(5)
Fe2 C32 C33 C34 -59.8(4)
C36 C32 C33 Fe2 60.4(4)
C12 C32 C33 Fe2 -123.3(5)
C38 Fe2 C33 C34 -51.9(9)
C40 Fe2 C33 C34 -126.1(6)
C32 Fe2 C33 C34 119.8(5)
C41 Fe2 C33 C34 -167.2(6)
C37 Fe2 C33 C34 159.1(12)
C36 Fe2 C33 C34 80.9(4)
C35 Fe2 C33 C34 37.4(4)
C39 Fe2 C33 C34 -84.2(6)
C38 Fe2 C33 C32 -171.8(8)
C40 Fe2 C33 C32 114.1(6)
C41 Fe2 C33 C32 72.9(7)
C37 Fe2 C33 C32 39.3(14)
C36 Fe2 C33 C32 -39.0(3)
C35 Fe2 C33 C32 -82.4(4)
C39 Fe2 C33 C32 156.0(5)
C34 Fe2 C33 C32 -119.8(5)
C32 C33 C34 C35 -0.5(7)
Fe2 C33 C34 C35 -59.0(4)
C32 C33 C34 Fe2 58.5(4)
C38 Fe2 C34 C33 156.8(6)
C40 Fe2 C34 C33 74.1(6)
C32 Fe2 C34 C33 -38.1(3)
C41 Fe2 C34 C33 38.4(13)
C37 Fe2 C34 C33 -166.2(8)
C36 Fe2 C34 C33 -82.7(4)
C35 Fe2 C34 C33 -119.5(5)
C39 Fe2 C34 C33 115.2(6)
C38 Fe2 C34 C35 -83.7(7)
C40 Fe2 C34 C35 -166.4(6)
C32 Fe2 C34 C35 81.4(4)
C41 Fe2 C34 C35 157.9(11)
C37 Fe2 C34 C35 -46.6(9)
C36 Fe2 C34 C35 36.8(3)
C33 Fe2 C34 C35 119.5(5)
C39 Fe2 C34 C35 -125.3(6)
C33 C34 C35 C36 0.1(7)
Fe2 C34 C35 C36 -59.0(4)
C33 C34 C35 Fe2 59.0(4)
C38 Fe2 C35 C36 -123.5(7)
C40 Fe2 C35 C36 163.7(11)
C32 Fe2 C35 C36 38.5(4)
C41 Fe2 C35 C36 -45.1(9)
C37 Fe2 C35 C36 -80.3(6)
C33 Fe2 C35 C36 83.5(4)
C39 Fe2 C35 C36 -163.6(6)
C34 Fe2 C35 C36 120.4(5)
C38 Fe2 C35 C34 116.1(7)
C40 Fe2 C35 C34 43.2(13)
C32 Fe2 C35 C34 -81.9(4)
C41 Fe2 C35 C34 -165.5(7)
C37 Fe2 C35 C34 159.2(6)
C36 Fe2 C35 C34 -120.4(5)
C33 Fe2 C35 C34 -37.0(3)
C39 Fe2 C35 C34 75.9(7)
C34 C35 C36 C32 0.3(7)
Fe2 C35 C36 C32 -59.1(4)
C34 C35 C36 Fe2 59.5(5)
C33 C32 C36 C35 -0.6(6)
C12 C32 C36 C35 -176.8(5)
Fe2 C32 C36 C35 59.9(4)
C33 C32 C36 Fe2 -60.5(4)
C12 C32 C36 Fe2 123.3(5)
C38 Fe2 C36 C35 77.6(7)
C40 Fe2 C36 C35 -169.7(7)
C32 Fe2 C36 C35 -118.7(6)
C41 Fe2 C36 C35 159.6(6)
C37 Fe2 C36 C35 117.3(7)
C33 Fe2 C36 C35 -79.5(4)
C39 Fe2 C36 C35 50.6(13)
C34 Fe2 C36 C35 -36.8(4)
C38 Fe2 C36 C32 -163.7(6)
C40 Fe2 C36 C32 -51.0(9)
C41 Fe2 C36 C32 -81.8(6)
C37 Fe2 C36 C32 -124.0(6)
C33 Fe2 C36 C32 39.1(4)
C35 Fe2 C36 C32 118.7(6)
C39 Fe2 C36 C32 169.3(11)
C34 Fe2 C36 C32 81.9(4)
C40 Fe2 C37 C38 79.1(6)
C32 Fe2 C37 C38 -169.1(7)
C41 Fe2 C37 C38 116.9(10)
C36 Fe2 C37 C38 -127.2(8)
C33 Fe2 C37 C38 160.1(10)
C35 Fe2 C37 C38 -85.5(8)
C39 Fe2 C37 C38 36.1(6)
C34 Fe2 C37 C38 -52.6(12)
C38 Fe2 C37 C41 -116.9(10)
C40 Fe2 C37 C41 -37.8(6)
C32 Fe2 C37 C41 74.0(8)
C36 Fe2 C37 C41 115.9(8)
C33 Fe2 C37 C41 43.2(15)
C35 Fe2 C37 C41 157.6(7)
C39 Fe2 C37 C41 -80.8(6)
C34 Fe2 C37 C41 -169.5(7)
C41 C37 C38 C39 -0.9(11)
Fe2 C37 C38 C39 -61.2(7)
C41 C37 C38 Fe2 60.3(6)
C40 Fe2 C38 C39 37.6(6)
C32 Fe2 C38 C39 152.6(10)
C41 Fe2 C38 C39 81.3(7)
C37 Fe2 C38 C39 120.4(10)
C36 Fe2 C38 C39 -168.0(6)
C33 Fe2 C38 C39 -46.5(12)
C35 Fe2 C38 C39 -125.8(7)
C34 Fe2 C38 C39 -82.8(8)
C40 Fe2 C38 C37 -82.8(7)
C32 Fe2 C38 C37 32.2(17)
C41 Fe2 C38 C37 -39.1(7)
C36 Fe2 C38 C37 71.6(9)
C33 Fe2 C38 C37 -166.9(7)
C35 Fe2 C38 C37 113.8(8)
C39 Fe2 C38 C37 -120.4(11)
C34 Fe2 C38 C37 156.8(7)
C37 C38 C39 C40 1.5(11)
Fe2 C38 C39 C40 -59.0(6)
C37 C38 C39 Fe2 60.5(7)
C40 Fe2 C39 C38 -118.8(10)
C32 Fe2 C39 C38 -161.5(8)
C41 Fe2 C39 C38 -81.3(7)
C37 Fe2 C39 C38 -37.1(7)
C36 Fe2 C39 C38 35.4(16)
C33 Fe2 C39 C38 158.8(7)
C35 Fe2 C39 C38 74.5(8)
C34 Fe2 C39 C38 116.3(8)
C38 Fe2 C39 C40 118.8(10)
C32 Fe2 C39 C40 -42.7(12)
C41 Fe2 C39 C40 37.6(6)
C37 Fe2 C39 C40 81.8(6)
C36 Fe2 C39 C40 154.2(10)
C33 Fe2 C39 C40 -82.3(8)
C35 Fe2 C39 C40 -166.6(6)
C34 Fe2 C39 C40 -124.9(7)
C38 C39 C40 C41 -1.5(10)
Fe2 C39 C40 C41 -60.5(6)
C38 C39 C40 Fe2 59.0(6)
C38 Fe2 C40 C39 -37.1(6)
C32 Fe2 C40 C39 160.7(7)
C41 Fe2 C40 C39 -119.2(9)
C37 Fe2 C40 C39 -80.8(6)
C36 Fe2 C40 C39 -163.0(8)
C33 Fe2 C40 C39 116.4(8)
C35 Fe2 C40 C39 42.1(14)
C34 Fe2 C40 C39 75.9(8)
C38 Fe2 C40 C41 82.1(6)
C32 Fe2 C40 C41 -80.2(8)
C37 Fe2 C40 C41 38.3(6)
C36 Fe2 C40 C41 -43.8(11)
C33 Fe2 C40 C41 -124.5(7)
C35 Fe2 C40 C41 161.3(10)
C39 Fe2 C40 C41 119.2(9)
C34 Fe2 C40 C41 -165.0(6)
C39 C40 C41 C37 1.0(10)
Fe2 C40 C41 C37 -60.1(6)
C39 C40 C41 Fe2 61.1(6)
C38 C37 C41 C40 -0.1(10)
Fe2 C37 C41 C40 59.9(6)
C38 C37 C41 Fe2 -60.0(6)
C38 Fe2 C41 C40 -79.6(6)
C32 Fe2 C41 C40 117.1(7)
C37 Fe2 C41 C40 -118.2(9)
C36 Fe2 C41 C40 160.1(7)
C33 Fe2 C41 C40 75.7(7)
C35 Fe2 C41 C40 -168.2(7)
C39 Fe2 C41 C40 -37.2(6)
C34 Fe2 C41 C40 46.2(14)
C38 Fe2 C41 C37 38.6(6)
C40 Fe2 C41 C37 118.2(9)
C32 Fe2 C41 C37 -124.7(7)
C36 Fe2 C41 C37 -81.7(7)
C33 Fe2 C41 C37 -166.1(6)
C35 Fe2 C41 C37 -50.0(10)
C39 Fe2 C41 C37 81.1(6)
C34 Fe2 C41 C37 164.4(9)
C14 C15 C42 C43 83(43)
C14 C15 C42 C47 -93(43)
C47 C42 C43 C44 -2.1(13)
C15 C42 C43 C44 -177.6(8)
C42 C43 C44 C45 0.2(15)
C43 C44 C45 C46 -0.2(16)
C44 C45 C46 C47 2.0(16)
C43 C42 C47 C46 4.0(13)
C15 C42 C47 C46 179.6(8)
C45 C46 C47 C42 -4.1(16)
